data_2017655
loop_
_publ_author_name
'Gulay, L. D.'
'Daszkiewicz, M.'
'Ostapyuk, T. A.'
'Klymovych, O. S.'
'Zmiy, O. F.'

_publ_section_title
;
 Monoclinic Cu~2~Se~3~Sn
;
_journal_coeditor_code SQ3242
_journal_issue 5
_journal_name_full 'Acta Crystallographica Section C'
_journal_page_first i58
_journal_page_last i60
_journal_paper_doi 10.1107/S0108270110014034
_journal_volume 66
_journal_year 2010
_chemical_formula_iupac 'Cu2 Se3 Sn1'
_chemical_formula_moiety 'Cu2 Se3 Sn1'
_chemical_formula_sum 'Cu2 Se3 Sn'
_chemical_formula_weight 482.65
_chemical_name_systematic 'dicopper(I) triselenostannate(IV)'
_space_group_IT_number 9
_symmetry_cell_setting monoclinic
_symmetry_space_group_name_Hall 'C -2yc'
_symmetry_space_group_name_H-M 'C 1 c 1'
_atom_sites_solution_hydrogens geom
_atom_sites_solution_primary direct
_atom_sites_solution_secondary difmap
_audit_creation_method SHELXL97
_cell_angle_alpha 90.00
_cell_angle_beta 94.97(3)
_cell_angle_gamma 90.00
_cell_formula_units_Z 16
_cell_length_a 6.9612(14)
_cell_length_b 12.043(2)
_cell_length_c 26.481(5)
_cell_measurement_reflns_used 2338
_cell_measurement_temperature 295(2)
_cell_measurement_theta_max 27.48
_cell_measurement_theta_min 3.38
_cell_volume 2211.7(7)
_computing_cell_refinement 'CrysAlisRED (Oxford Diffraction, 2007)'
_computing_data_collection 'CrysAlisCCD (Oxford Diffraction, 2007)'
_computing_data_reduction 'CrysAlisRED (Oxford Diffraction, 2007)'
_computing_molecular_graphics 'DIAMOND (Brandenburg, 2009)'
_computing_publication_material 'publCIF (Westrip, 2010)'
_computing_structure_refinement 'SHELXL97 (Sheldrick, 2008)'
_computing_structure_solution 'SHELXS97 (Sheldrick, 2008)'
_diffrn_ambient_temperature 295(2)
_diffrn_detector_area_resol_mean '1024x1024 with blocks 2x2, 33.133pixel/mm'
_diffrn_measured_fraction_theta_full 0.999
_diffrn_measured_fraction_theta_max 0.999
_diffrn_measurement_device_type 'Kuma KM-4 with CCD area-detector'
_diffrn_measurement_method \w
_diffrn_radiation_monochromator graphite
_diffrn_radiation_source 'fine-focus sealed tube'
_diffrn_radiation_type MoK\a
_diffrn_radiation_wavelength 0.71073
_diffrn_reflns_av_R_equivalents 0.0946
_diffrn_reflns_av_sigmaI/netI 0.0855
_diffrn_reflns_limit_h_max 9
_diffrn_reflns_limit_h_min -9
_diffrn_reflns_limit_k_max 13
_diffrn_reflns_limit_k_min -15
_diffrn_reflns_limit_l_max 34
_diffrn_reflns_limit_l_min -34
_diffrn_reflns_number 12585
_diffrn_reflns_theta_full 27.48
_diffrn_reflns_theta_max 27.48
_diffrn_reflns_theta_min 3.38
_diffrn_standards_number 0
_exptl_absorpt_coefficient_mu 31.687
_exptl_absorpt_correction_T_max 0.212
_exptl_absorpt_correction_T_min 0.038
_exptl_absorpt_correction_type numerical
_exptl_absorpt_process_details '(CrysAlisRED; Oxford Diffraction, 2007)'
_exptl_crystal_colour 'dark red'
_exptl_crystal_density_diffrn 5.798
_exptl_crystal_density_method 'not measured'
_exptl_crystal_description prism
_exptl_crystal_F_000 3360
_exptl_crystal_size_max 0.10
_exptl_crystal_size_mid 0.09
_exptl_crystal_size_min 0.05
_refine_diff_density_max 1.870
_refine_diff_density_min -1.144
_refine_ls_abs_structure_details 'Flack (1983), with 2258 Friedel pairs'
_refine_ls_abs_structure_Flack 0.078(15)
_refine_ls_extinction_coef 0.000684(14)
_refine_ls_extinction_expression Fc^*^=kFc[1+0.001xFc^2^\l^3^/sin(2\q)]^-1/4^
_refine_ls_extinction_method 'SHELXL97 (Sheldrick, 1997)'
_refine_ls_goodness_of_fit_ref 0.760
_refine_ls_hydrogen_treatment mixed
_refine_ls_matrix_type full
_refine_ls_number_parameters 219
_refine_ls_number_reflns 4780
_refine_ls_number_restraints 2
_refine_ls_restrained_S_all 0.760
_refine_ls_R_factor_all 0.0821
_refine_ls_R_factor_gt 0.0465
_refine_ls_shift/su_max 0.001
_refine_ls_shift/su_mean 0.000
_refine_ls_structure_factor_coef Fsqd
_refine_ls_weighting_details 'calc w=1/[\s^2^(Fo^2^)+(0.0287P)^2^+0.0000P] where P=(Fo^2^+2Fc^2^)/3'
_refine_ls_weighting_scheme calc
_refine_ls_wR_factor_gt 0.0924
_refine_ls_wR_factor_ref 0.1038
_reflns_number_gt 2338
_reflns_number_total 4780
_reflns_threshold_expression I>2\s(I)
_cod_data_source_file sq3242.cif
_cod_data_source_block I
_cod_depositor_comments
;
 Adding the _chemical_formula_sum data item after consulting the original
 publication.

 Antanas Vaitkus,
 2017-08-07
;
_cod_original_cell_volume 2211.7(8)
_cod_original_sg_symbol_H-M 'C c'
_cod_database_code 2017655
_cod_database_fobs_code 2017655

loop_
_symmetry_equiv_pos_as_xyz
'x, y, z'
'x, -y, z+1/2'
'x+1/2, y+1/2, z'
'x+1/2, -y+1/2, z+1/2'

loop_
_atom_site_type_symbol
_atom_site_label
_atom_site_fract_x
_atom_site_fract_y
_atom_site_fract_z
_atom_site_U_iso_or_equiv
_atom_site_adp_type
_atom_site_calc_flag
_atom_site_refinement_flags
_atom_site_occupancy
_atom_site_disorder_assembly
_atom_site_disorder_group
Cu Cu1 0.7292(7) 0.4139(5) 0.48534(14) 0.0214(11) Uani d . 1 . .
Cu Cu2 0.2266(8) 0.2542(5) 0.48543(14) 0.0229(11) Uani d . 1 . .
Cu Cu3 0.8726(5) 0.2443(3) 0.36085(12) 0.0255(11) Uani d . 1 . .
Cu Cu4 0.3566(5) 0.4191(3) 0.36000(13) 0.0184(9) Uani d . 1 . .
Cu Cu5 -0.0083(7) 0.0917(4) 0.23564(13) 0.0237(10) Uani d . 1 . .
Cu Cu6 -0.0020(7) 0.4179(4) 0.23526(13) 0.0219(10) Uani d . 1 . .
Cu Cu7 0.1203(5) 0.2450(6) 0.11002(12) 0.0211(12) Uani d . 1 . .
Cu Cu8 0.6174(5) 0.0899(5) 0.11018(13) 0.0177(10) Uani d . 1 . .
Sn Sn1 0.7516(5) 0.0824(3) 0.48077(10) 0.0156(5) Uani d . 1 . .
Sn Sn2 0.3575(3) 0.07438(15) 0.35597(7) 0.0121(5) Uani d . 1 . .
Sn Sn3 0.4826(5) 0.2416(3) 0.23057(10) 0.0151(5) Uani d . 1 . .
Sn Sn4 0.6313(3) 0.4158(3) 0.10611(7) 0.0114(5) Uani d . 1 . .
Se Se1 0.2607(3) 0.4189(3) 0.07970(7) 0.0132(6) Uani d . 1 . .
Se Se2 0.3838(3) 0.0836(2) 0.45495(7) 0.0148(6) Uani d . 1 . .
Se Se3 0.6530(3) 0.4240(3) 0.20480(7) 0.0144(6) Uani d . 1 . .
Se Se4 0.1328(3) 0.2531(3) 0.20093(7) 0.0171(6) Uani d . 1 . .
Se Se5 0.6602(4) 0.0749(3) 0.20198(7) 0.0172(6) Uani d . 1 . .
Se Se6 0.5266(3) 0.25470(19) 0.32993(6) 0.0144(6) Uani d . 1 . .
Se Se7 0.5064(3) 0.5796(2) 0.32649(7) 0.0169(6) Uani d . 1 . .
Se Se8 0.8971(3) 0.2585(2) 0.45159(7) 0.0164(6) Uani d . 1 . .
Se Se9 0.7841(3) 0.2437(3) 0.07649(7) 0.0182(7) Uani d . 1 . .
Se Se10 0.0245(3) 0.40493(19) 0.32643(7) 0.0170(6) Uani d . 1 . .
Se Se11 0.4004(3) 0.4065(2) 0.45131(7) 0.0176(6) Uani d . 1 . .
Se Se12 0.2828(3) 0.0900(3) 0.07663(7) 0.0167(7) Uani d . 1 . .

loop_
_atom_site_aniso_label
_atom_site_aniso_U_11
_atom_site_aniso_U_22
_atom_site_aniso_U_33
_atom_site_aniso_U_12
_atom_site_aniso_U_13
_atom_site_aniso_U_23
Cu1 0.019(2) 0.028(2) 0.017(2) 0.0051(15) 0.0041(16) -0.0041(15)
Cu2 0.020(2) 0.030(2) 0.019(3) -0.0023(15) 0.0036(17) -0.0006(16)
Cu3 0.033(3) 0.0300(18) 0.0147(19) -0.0018(18) 0.0080(17) 0.0031(16)
Cu4 0.0200(19) 0.0172(19) 0.0183(19) -0.0017(14) 0.0031(15) -0.0001(16)
Cu5 0.025(2) 0.028(2) 0.0178(18) 0.0028(16) 0.0004(15) 0.0002(15)
Cu6 0.029(2) 0.0206(18) 0.0172(18) 0.0062(15) 0.0050(15) 0.0012(14)
Cu7 0.037(3) 0.0162(18) 0.0095(17) -0.0013(14) 0.0011(16) -0.0021(15)
Cu8 0.027(2) 0.0121(17) 0.0139(19) -0.0041(13) -0.0005(15) 0.0015(14)
Sn1 0.0196(11) 0.0142(11) 0.0130(9) -0.0001(10) 0.0007(8) -0.0031(8)
Sn2 0.0126(10) 0.0130(9) 0.0112(8) -0.0002(7) 0.0039(7) -0.0005(8)
Sn3 0.0159(11) 0.0150(11) 0.0147(9) 0.0004(10) 0.0035(7) 0.0018(9)
Sn4 0.0166(12) 0.0091(8) 0.0085(8) 0.0004(8) 0.0021(7) 0.0009(7)
Se1 0.0130(12) 0.0112(13) 0.0158(12) 0.0020(8) 0.0040(9) 0.0025(10)
Se2 0.0144(15) 0.0142(10) 0.0160(12) 0.0016(10) 0.0018(10) -0.0009(11)
Se3 0.0163(11) 0.0121(14) 0.0145(11) -0.0001(9) 0.0008(9) -0.0005(10)
Se4 0.0153(13) 0.0134(11) 0.0226(11) 0.0016(11) 0.0029(10) -0.0032(9)
Se5 0.0167(12) 0.0144(14) 0.0206(11) 0.0018(10) 0.0025(9) 0.0003(11)
Se6 0.0173(12) 0.0111(14) 0.0149(12) 0.0010(10) 0.0018(9) -0.0003(9)
Se7 0.0133(13) 0.0167(13) 0.0209(11) -0.0001(11) 0.0021(10) 0.0010(10)
Se8 0.0135(15) 0.0127(11) 0.0231(12) 0.0014(11) 0.0024(10) -0.0002(11)
Se9 0.0203(14) 0.0138(15) 0.0204(13) 0.0017(11) 0.0005(11) 0.0006(9)
Se10 0.0148(12) 0.0134(13) 0.0231(12) 0.0003(11) 0.0028(9) 0.0023(11)
Se11 0.0174(15) 0.0154(11) 0.0204(12) 0.0058(11) 0.0039(10) -0.0001(12)
Se12 0.0158(14) 0.0158(16) 0.0185(12) 0.0018(10) 0.0014(10) 0.0016(9)

loop_
_atom_type_symbol
_atom_type_description
_atom_type_scat_dispersion_real
_atom_type_scat_dispersion_imag
_atom_type_scat_source
Cu Cu 0.3201 1.2651 'International Tables Vol C Tables 4.2.6.8 and 6.1.1.4'
Se Se -0.0929 2.2259 'International Tables Vol C Tables 4.2.6.8 and 6.1.1.4'
Sn Sn -0.6537 1.4246 'International Tables Vol C Tables 4.2.6.8 and 6.1.1.4'

loop_
_geom_angle_atom_site_label_1
_geom_angle_atom_site_label_2
_geom_angle_atom_site_label_3
_geom_angle_site_symmetry_1
_geom_angle_site_symmetry_3
_geom_angle
_geom_angle_publ_flag
Se11 Cu1 Se12 . 4 115.91(15) ?
Se11 Cu1 Se8 . . 108.05(18) ?
Se12 Cu1 Se8 4 . 108.5(2) ?
Se11 Cu1 Se2 . 3 109.72(19) ?
Se12 Cu1 Se2 4 3 107.92(19) ?
Se8 Cu1 Se2 . 3 106.31(15) ?
Se8 Cu2 Se9 1_455 4_455 116.46(15) ?
Se8 Cu2 Se11 1_455 . 109.8(2) ?
Se9 Cu2 Se11 4_455 . 108.7(2) ?
Se8 Cu2 Se2 1_455 . 109.3(2) ?
Se9 Cu2 Se2 4_455 . 107.0(2) ?
Se11 Cu2 Se2 . . 104.87(16) ?
Se8 Cu3 Se7 . 3_545 116.21(17) ?
Se8 Cu3 Se10 . 1_655 108.92(15) ?
Se7 Cu3 Se10 3_545 1_655 108.70(14) ?
Se8 Cu3 Se6 . . 108.06(14) ?
Se7 Cu3 Se6 3_545 . 108.31(16) ?
Se10 Cu3 Se6 1_655 . 106.19(15) ?
Se7 Cu4 Se10 . . 110.73(17) ?
Se7 Cu4 Se11 . . 113.50(16) ?
Se10 Cu4 Se11 . . 113.51(17) ?
Se7 Cu4 Se6 . . 106.85(15) ?
Se10 Cu4 Se6 . . 107.17(17) ?
Se11 Cu4 Se6 . . 104.45(13) ?
Se4 Cu5 Se7 . 3_445 116.72(17) ?
Se4 Cu5 Se5 . 1_455 109.71(16) ?
Se7 Cu5 Se5 3_445 1_455 108.75(19) ?
Se4 Cu5 Se3 . 3_445 108.77(17) ?
Se7 Cu5 Se3 3_445 3_445 107.39(17) ?
Se5 Cu5 Se3 1_455 3_445 104.83(15) ?
Se4 Cu6 Se5 . 3_455 107.38(18) ?
Se4 Cu6 Se10 . . 109.05(16) ?
Se5 Cu6 Se10 3_455 . 114.83(16) ?
Se4 Cu6 Se3 . 1_455 107.53(15) ?
Se5 Cu6 Se3 3_455 1_455 109.34(15) ?
Se10 Cu6 Se3 . 1_455 108.48(18) ?
Se12 Cu7 Se4 . . 115.1(2) ?
Se12 Cu7 Se9 . 1_455 109.35(18) ?
Se4 Cu7 Se9 . 1_455 108.45(15) ?
Se12 Cu7 Se1 . . 109.13(14) ?
Se4 Cu7 Se1 . . 108.0(2) ?
Se9 Cu7 Se1 1_455 . 106.38(17) ?
Se9 Cu8 Se12 . . 110.15(17) ?
Se9 Cu8 Se5 . . 114.1(2) ?
Se12 Cu8 Se5 . . 113.46(16) ?
Se9 Cu8 Se1 . 3_545 107.57(15) ?
Se12 Cu8 Se1 . 3_545 106.58(16) ?
Se5 Cu8 Se1 . 3_545 104.4(2) ?
Se8 Sn1 Se11 . 3_545 115.48(12) ?
Se8 Sn1 Se2 . . 109.34(11) ?
Se11 Sn1 Se2 3_545 . 110.31(12) ?
Se8 Sn1 Se1 . 4 109.83(13) ?
Se11 Sn1 Se1 3_545 4 109.34(12) ?
Se2 Sn1 Se1 . 4 101.65(11) ?
Se7 Sn2 Se10 3_445 3_545 112.96(11) ?
Se7 Sn2 Se6 3_445 . 110.48(11) ?
Se10 Sn2 Se6 3_545 . 111.43(10) ?
Se7 Sn2 Se2 3_445 . 107.08(10) ?
Se10 Sn2 Se2 3_545 . 110.68(9) ?
Se6 Sn2 Se2 . . 103.73(9) ?
Se4 Sn3 Se5 . . 116.26(10) ?
Se4 Sn3 Se3 . . 108.84(9) ?
Se5 Sn3 Se3 . . 110.30(10) ?
Se4 Sn3 Se6 . . 109.72(11) ?
Se5 Sn3 Se6 . . 109.44(10) ?
Se3 Sn3 Se6 . . 101.22(10) ?
Se9 Sn4 Se12 . 3 113.39(12) ?
Se9 Sn4 Se3 . . 111.00(12) ?
Se12 Sn4 Se3 3 . 106.97(12) ?
Se9 Sn4 Se1 . . 111.48(10) ?
Se12 Sn4 Se1 3 . 109.73(11) ?
Se3 Sn4 Se1 . . 103.74(11) ?
Cu8 Se1 Cu7 3_455 . 114.83(15) ?
Cu8 Se1 Sn4 3_455 . 110.10(13) ?
Cu7 Se1 Sn4 . . 108.06(12) ?
Cu8 Se1 Sn1 3_455 4_454 111.04(14) ?
Cu7 Se1 Sn1 . 4_454 110.12(15) ?
Sn4 Se1 Sn1 . 4_454 101.86(10) ?
Cu1 Se2 Cu2 3_445 . 111.07(16) ?
Cu1 Se2 Sn1 3_445 . 110.92(15) ?
Cu2 Se2 Sn1 . . 111.70(15) ?
Cu1 Se2 Sn2 3_445 . 107.24(11) ?
Cu2 Se2 Sn2 . . 111.38(12) ?
Sn1 Se2 Sn2 . . 104.24(9) ?
Cu6 Se3 Cu5 1_655 3 111.82(15) ?
Cu6 Se3 Sn4 1_655 . 107.25(13) ?
Cu5 Se3 Sn4 3 . 111.84(14) ?
Cu6 Se3 Sn3 1_655 . 109.89(11) ?
Cu5 Se3 Sn3 3 . 111.68(12) ?
Sn4 Se3 Sn3 . . 104.00(11) ?
Cu5 Se4 Cu7 . . 111.7(2) ?
Cu5 Se4 Cu6 . . 109.75(17) ?
Cu7 Se4 Cu6 . . 115.5(2) ?
Cu5 Se4 Sn3 . . 104.77(12) ?
Cu7 Se4 Sn3 . . 105.21(12) ?
Cu6 Se4 Sn3 . . 109.19(12) ?
Cu6 Se5 Cu5 3_545 1_655 113.26(17) ?
Cu6 Se5 Cu8 3_545 . 113.80(19) ?
Cu5 Se5 Cu8 1_655 . 113.24(16) ?
Cu6 Se5 Sn3 3_545 . 104.99(12) ?
Cu5 Se5 Sn3 1_655 . 107.61(12) ?
Cu8 Se5 Sn3 . . 102.80(16) ?
Cu4 Se6 Cu3 . . 114.37(15) ?
Cu4 Se6 Sn2 . . 110.11(11) ?
Cu3 Se6 Sn2 . . 108.69(12) ?
Cu4 Se6 Sn3 . . 110.68(11) ?
Cu3 Se6 Sn3 . . 110.69(11) ?
Sn2 Se6 Sn3 . . 101.53(10) ?
Cu4 Se7 Cu3 . 3_455 109.22(15) ?
Cu4 Se7 Cu5 . 3 115.86(17) ?
Cu3 Se7 Cu5 3_455 3 110.17(16) ?
Cu4 Se7 Sn2 . 3 107.95(13) ?
Cu3 Se7 Sn2 3_455 3 107.63(13) ?
Cu5 Se7 Sn2 3 3 105.64(14) ?
Cu2 Se8 Cu3 1_655 . 110.90(12) ?
Cu2 Se8 Cu1 1_655 . 110.93(18) ?
Cu3 Se8 Cu1 . . 115.50(15) ?
Cu2 Se8 Sn1 1_655 . 105.48(16) ?
Cu3 Se8 Sn1 . . 104.65(12) ?
Cu1 Se8 Sn1 . . 108.69(13) ?
Cu8 Se9 Cu2 . 4_554 109.68(19) ?
Cu8 Se9 Cu7 . 1_655 110.53(17) ?
Cu2 Se9 Cu7 4_554 1_655 115.88(14) ?
Cu8 Se9 Sn4 . . 107.01(12) ?
Cu2 Se9 Sn4 4_554 . 105.57(18) ?
Cu7 Se9 Sn4 1_655 . 107.68(14) ?
Cu4 Se10 Cu6 . . 110.64(16) ?
Cu4 Se10 Cu3 . 1_455 110.74(16) ?
Cu6 Se10 Cu3 . 1_455 115.53(15) ?
Cu4 Se10 Sn2 . 3_455 106.46(14) ?
Cu6 Se10 Sn2 . 3_455 105.22(14) ?
Cu3 Se10 Sn2 1_455 3_455 107.67(12) ?
Cu1 Se11 Cu2 . . 112.46(18) ?
Cu1 Se11 Cu4 . . 114.17(14) ?
Cu2 Se11 Cu4 . . 113.45(15) ?
Cu1 Se11 Sn1 . 3_455 105.01(15) ?
Cu2 Se11 Sn1 . 3_455 106.91(14) ?
Cu4 Se11 Sn1 . 3_455 103.78(11) ?
Cu7 Se12 Cu1 . 4_454 110.38(18) ?
Cu7 Se12 Cu8 . . 109.61(15) ?
Cu1 Se12 Cu8 4_454 . 115.33(15) ?
Cu7 Se12 Sn4 . 3_445 108.24(14) ?
Cu1 Se12 Sn4 4_454 3_445 105.28(17) ?
Cu8 Se12 Sn4 . 3_445 107.66(14) ?

loop_
_geom_bond_atom_site_label_1
_geom_bond_atom_site_label_2
_geom_bond_site_symmetry_2
_geom_bond_distance
_geom_bond_publ_flag
Cu1 Se11 . 2.388(5) ?
Cu1 Se12 4 2.414(4) ?
Cu1 Se8 . 2.418(4) ?
Cu1 Se2 3 2.476(5) ?
Cu2 Se8 1_455 2.390(5) ?
Cu2 Se9 4_455 2.410(4) ?
Cu2 Se11 . 2.415(5) ?
Cu2 Se2 . 2.495(5) ?
Cu3 Se8 . 2.400(4) ?
Cu3 Se7 3_545 2.403(4) ?
Cu3 Se10 1_655 2.420(4) ?
Cu3 Se6 . 2.479(4) ?
Cu4 Se7 . 2.403(5) ?
Cu4 Se10 . 2.410(4) ?
Cu4 Se11 . 2.416(4) ?
Cu4 Se6 . 2.473(5) ?
Cu5 Se4 . 2.397(4) ?
Cu5 Se7 3_445 2.404(4) ?
Cu5 Se5 1_455 2.409(4) ?
Cu5 Se3 3_445 2.482(4) ?
Cu6 Se4 . 2.407(4) ?
Cu6 Se5 3_455 2.408(4) ?
Cu6 Se10 . 2.411(4) ?
Cu6 Se3 1_455 2.468(4) ?
Cu7 Se12 . 2.392(5) ?
Cu7 Se4 . 2.403(4) ?
Cu7 Se9 1_455 2.430(4) ?
Cu7 Se1 . 2.475(5) ?
Cu8 Se9 . 2.398(4) ?
Cu8 Se12 . 2.420(4) ?
Cu8 Se5 . 2.430(4) ?
Cu8 Se1 3_545 2.455(4) ?
Sn1 Se8 . 2.502(3) ?
Sn1 Se11 3_545 2.512(3) ?
Sn1 Se2 . 2.592(3) ?
Sn1 Se1 4 2.615(3) ?
Sn2 Se7 3_445 2.501(3) ?
Sn2 Se10 3_545 2.507(3) ?
Sn2 Se6 . 2.592(3) ?
Sn2 Se2 . 2.614(3) ?
Sn3 Se4 . 2.497(3) ?
Sn3 Se5 . 2.509(3) ?
Sn3 Se3 . 2.615(3) ?
Sn3 Se6 . 2.627(3) ?
Sn4 Se9 . 2.488(3) ?
Sn4 Se12 3 2.502(3) ?
Sn4 Se3 . 2.607(3) ?
Sn4 Se1 . 2.614(3) ?
Se1 Cu8 3_455 2.455(4) ?
Se1 Sn1 4_454 2.615(3) ?
Se2 Cu1 3_445 2.476(5) ?
Se3 Cu6 1_655 2.468(4) ?
Se3 Cu5 3 2.482(4) ?
Se5 Cu6 3_545 2.408(4) ?
Se5 Cu5 1_655 2.409(4) ?
Se7 Cu3 3_455 2.403(4) ?
Se7 Cu5 3 2.404(4) ?
Se7 Sn2 3 2.501(3) ?
Se8 Cu2 1_655 2.390(5) ?
Se9 Cu2 4_554 2.410(4) ?
Se9 Cu7 1_655 2.430(4) ?
Se10 Cu3 1_455 2.420(4) ?
Se10 Sn2 3_455 2.507(3) ?
Se11 Sn1 3_455 2.512(3) ?
Se12 Cu1 4_454 2.414(4) ?
Se12 Sn4 3_445 2.502(3) ?

loop_
_geom_torsion_atom_site_label_1
_geom_torsion_atom_site_label_2
_geom_torsion_atom_site_label_3
_geom_torsion_atom_site_label_4
_geom_torsion_site_symmetry_1
_geom_torsion_site_symmetry_2
_geom_torsion_site_symmetry_3
_geom_torsion_site_symmetry_4
_geom_torsion
_geom_torsion_publ_flag
Se12 Cu7 Se1 Cu8 . . . 3_455 -179.39(15) ?
Se4 Cu7 Se1 Cu8 . . . 3_455 -53.5(2) ?
Se9 Cu7 Se1 Cu8 1_455 . . 3_455 62.73(18) ?
Se12 Cu7 Se1 Sn4 . . . . -56.08(16) ?
Se4 Cu7 Se1 Sn4 . . . . 69.78(18) ?
Se9 Cu7 Se1 Sn4 1_455 . . . -173.96(12) ?
Se12 Cu7 Se1 Sn1 . . . 4_454 54.39(16) ?
Se4 Cu7 Se1 Sn1 . . . 4_454 -179.75(15) ?
Se9 Cu7 Se1 Sn1 1_455 . . 4_454 -63.49(17) ?
Se9 Sn4 Se1 Cu8 . . . 3_455 179.74(13) ?
Se12 Sn4 Se1 Cu8 3 . . 3_455 -53.80(14) ?
Se3 Sn4 Se1 Cu8 . . . 3_455 60.22(16) ?
Se9 Sn4 Se1 Cu7 . . . . 53.61(14) ?
Se12 Sn4 Se1 Cu7 3 . . . -179.93(13) ?
Se3 Sn4 Se1 Cu7 . . . . -65.91(16) ?
Se9 Sn4 Se1 Sn1 . . . 4_454 -62.38(16) ?
Se12 Sn4 Se1 Sn1 3 . . 4_454 64.08(15) ?
Se3 Sn4 Se1 Sn1 . . . 4_454 178.10(19) ?
Se8 Cu2 Se2 Cu1 1_455 . . 3_445 -62.34(19) ?
Se9 Cu2 Se2 Cu1 4_455 . . 3_445 64.6(2) ?
Se11 Cu2 Se2 Cu1 . . . 3_445 179.99(16) ?
Se8 Cu2 Se2 Sn1 1_455 . . . 173.25(13) ?
Se9 Cu2 Se2 Sn1 4_455 . . . -59.8(2) ?
Se11 Cu2 Se2 Sn1 . . . . 55.58(18) ?
Se8 Cu2 Se2 Sn2 1_455 . . . 57.13(19) ?
Se9 Cu2 Se2 Sn2 4_455 . . . -175.94(16) ?
Se11 Cu2 Se2 Sn2 . . . . -60.53(19) ?
Se8 Sn1 Se2 Cu1 . . . 3_445 -178.09(13) ?
Se11 Sn1 Se2 Cu1 3_545 . . 3_445 53.88(13) ?
Se1 Sn1 Se2 Cu1 4 . . 3_445 -62.03(17) ?
Se8 Sn1 Se2 Cu2 . . . . -53.59(13) ?
Se11 Sn1 Se2 Cu2 3_545 . . . 178.38(14) ?
Se1 Sn1 Se2 Cu2 4 . . . 62.48(17) ?
Se8 Sn1 Se2 Sn2 . . . . 66.80(13) ?
Se11 Sn1 Se2 Sn2 3_545 . . . -61.23(14) ?
Se1 Sn1 Se2 Sn2 4 . . . -177.14(14) ?
Se7 Sn2 Se2 Cu1 3_445 . . 3_445 63.65(15) ?
Se10 Sn2 Se2 Cu1 3_545 . . 3_445 -59.86(15) ?
Se6 Sn2 Se2 Cu1 . . . 3_445 -179.48(13) ?
Se7 Sn2 Se2 Cu2 3_445 . . . -58.07(17) ?
Se10 Sn2 Se2 Cu2 3_545 . . . 178.42(14) ?
Se6 Sn2 Se2 Cu2 . . . . 58.79(16) ?
Se7 Sn2 Se2 Sn1 3_445 . . . -178.67(11) ?
Se10 Sn2 Se2 Sn1 3_545 . . . 57.81(13) ?
Se6 Sn2 Se2 Sn1 . . . . -61.81(13) ?
Se9 Sn4 Se3 Cu6 . . . 1_655 59.06(15) ?
Se12 Sn4 Se3 Cu6 3 . . 1_655 -65.12(15) ?
Se1 Sn4 Se3 Cu6 . . . 1_655 178.90(11) ?
Se9 Sn4 Se3 Cu5 . . . 3 -178.01(13) ?
Se12 Sn4 Se3 Cu5 3 . . 3 57.82(19) ?
Se1 Sn4 Se3 Cu5 . . . 3 -58.16(15) ?
Se9 Sn4 Se3 Sn3 . . . . -57.34(14) ?
Se12 Sn4 Se3 Sn3 3 . . . 178.49(9) ?
Se1 Sn4 Se3 Sn3 . . . . 62.50(12) ?
Se4 Sn3 Se3 Cu6 . . . 1_655 178.63(14) ?
Se5 Sn3 Se3 Cu6 . . . 1_655 -52.70(14) ?
Se6 Sn3 Se3 Cu6 . . . 1_655 63.09(14) ?
Se4 Sn3 Se3 Cu5 . . . 3 53.94(14) ?
Se5 Sn3 Se3 Cu5 . . . 3 -177.39(15) ?
Se6 Sn3 Se3 Cu5 . . . 3 -61.60(14) ?
Se4 Sn3 Se3 Sn4 . . . . -66.83(13) ?
Se5 Sn3 Se3 Sn4 . . . . 61.83(13) ?
Se6 Sn3 Se3 Sn4 . . . . 177.63(12) ?
Se7 Cu5 Se4 Cu7 3_445 . . . 176.7(2) ?
Se5 Cu5 Se4 Cu7 1_455 . . . -59.1(2) ?
Se3 Cu5 Se4 Cu7 3_445 . . . 55.06(19) ?
Se7 Cu5 Se4 Cu6 3_445 . . . -53.8(3) ?
Se5 Cu5 Se4 Cu6 1_455 . . . 70.40(19) ?
Se3 Cu5 Se4 Cu6 3_445 . . . -175.47(13) ?
Se7 Cu5 Se4 Sn3 3_445 . . . 63.3(2) ?
Se5 Cu5 Se4 Sn3 1_455 . . . -172.49(14) ?
Se3 Cu5 Se4 Sn3 3_445 . . . -58.35(16) ?
Se12 Cu7 Se4 Cu5 . . . . -59.6(2) ?
Se9 Cu7 Se4 Cu5 1_455 . . . 63.3(2) ?
Se1 Cu7 Se4 Cu5 . . . . 178.21(15) ?
Se12 Cu7 Se4 Cu6 . . . . 174.05(17) ?
Se9 Cu7 Se4 Cu6 1_455 . . . -63.1(2) ?
Se1 Cu7 Se4 Cu6 . . . . 51.8(2) ?
Se12 Cu7 Se4 Sn3 . . . . 53.6(2) ?
Se9 Cu7 Se4 Sn3 1_455 . . . 176.44(14) ?
Se1 Cu7 Se4 Sn3 . . . . -68.65(19) ?
Se5 Cu6 Se4 Cu5 3_455 . . . 176.92(13) ?
Se10 Cu6 Se4 Cu5 . . . . 51.9(2) ?
Se3 Cu6 Se4 Cu5 1_455 . . . -65.52(18) ?
Se5 Cu6 Se4 Cu7 3_455 . . . -55.7(2) ?
Se10 Cu6 Se4 Cu7 . . . . 179.31(19) ?
Se3 Cu6 Se4 Cu7 1_455 . . . 61.9(2) ?
Se5 Cu6 Se4 Sn3 3_455 . . . 62.60(16) ?
Se10 Cu6 Se4 Sn3 . . . . -62.40(19) ?
Se3 Cu6 Se4 Sn3 1_455 . . . -179.84(12) ?
Se5 Sn3 Se4 Cu5 . . . . 61.25(15) ?
Se3 Sn3 Se4 Cu5 . . . . -173.49(14) ?
Se6 Sn3 Se4 Cu5 . . . . -63.57(14) ?
Se5 Sn3 Se4 Cu7 . . . . -56.7(2) ?
Se3 Sn3 Se4 Cu7 . . . . 68.6(2) ?
Se6 Sn3 Se4 Cu7 . . . . 178.5(2) ?
Se5 Sn3 Se4 Cu6 . . . . 178.76(15) ?
Se3 Sn3 Se4 Cu6 . . . . -55.99(15) ?
Se6 Sn3 Se4 Cu6 . . . . 53.93(15) ?
Se9 Cu8 Se5 Cu6 . . . 3_545 -178.72(15) ?
Se12 Cu8 Se5 Cu6 . . . 3_545 54.0(2) ?
Se1 Cu8 Se5 Cu6 3_545 . . 3_545 -61.6(2) ?
Se9 Cu8 Se5 Cu5 . . . 1_655 -47.5(2) ?
Se12 Cu8 Se5 Cu5 . . . 1_655 -174.74(17) ?
Se1 Cu8 Se5 Cu5 3_545 . . 1_655 69.6(2) ?
Se9 Cu8 Se5 Sn3 . . . . 68.3(2) ?
Se12 Cu8 Se5 Sn3 . . . . -58.9(2) ?
Se1 Cu8 Se5 Sn3 3_545 . . . -174.56(13) ?
Se4 Sn3 Se5 Cu6 . . . 3_545 -60.15(14) ?
Se3 Sn3 Se5 Cu6 . . . 3_545 175.34(14) ?
Se6 Sn3 Se5 Cu6 . . . 3_545 64.81(14) ?
Se4 Sn3 Se5 Cu5 . . . 1_655 178.91(16) ?
Se3 Sn3 Se5 Cu5 . . . 1_655 54.40(14) ?
Se6 Sn3 Se5 Cu5 . . . 1_655 -56.12(15) ?
Se4 Sn3 Se5 Cu8 . . . . 59.14(17) ?
Se3 Sn3 Se5 Cu8 . . . . -65.37(16) ?
Se6 Sn3 Se5 Cu8 . . . . -175.89(17) ?
Se7 Cu4 Se6 Cu3 . . . . 62.89(19) ?
Se10 Cu4 Se6 Cu3 . . . . -178.38(14) ?
Se11 Cu4 Se6 Cu3 . . . . -57.67(19) ?
Se7 Cu4 Se6 Sn2 . . . . -174.40(13) ?
Se10 Cu4 Se6 Sn2 . . . . -55.67(17) ?
Se11 Cu4 Se6 Sn2 . . . . 65.04(15) ?
Se7 Cu4 Se6 Sn3 . . . . -62.96(16) ?
Se10 Cu4 Se6 Sn3 . . . . 55.77(18) ?
Se11 Cu4 Se6 Sn3 . . . . 176.49(11) ?
Se8 Cu3 Se6 Cu4 . . . . 53.69(19) ?
Se7 Cu3 Se6 Cu4 3_545 . . . -179.64(14) ?
Se10 Cu3 Se6 Cu4 1_655 . . . -63.04(19) ?
Se8 Cu3 Se6 Sn2 . . . . -69.79(15) ?
Se7 Cu3 Se6 Sn2 3_545 . . . 56.88(15) ?
Se10 Cu3 Se6 Sn2 1_655 . . . 173.48(12) ?
Se8 Cu3 Se6 Sn3 . . . . 179.53(9) ?
Se7 Cu3 Se6 Sn3 3_545 . . . -53.80(18) ?
Se10 Cu3 Se6 Sn3 1_655 . . . 62.80(18) ?
Se7 Sn2 Se6 Cu4 3_445 . . . 53.61(14) ?
Se10 Sn2 Se6 Cu4 3_545 . . . -179.96(13) ?
Se2 Sn2 Se6 Cu4 . . . . -60.85(12) ?
Se7 Sn2 Se6 Cu3 3_445 . . . 179.60(12) ?
Se10 Sn2 Se6 Cu3 3_545 . . . -53.97(14) ?
Se2 Sn2 Se6 Cu3 . . . . 65.14(12) ?
Se7 Sn2 Se6 Sn3 3_445 . . . -63.68(12) ?
Se10 Sn2 Se6 Sn3 3_545 . . . 62.75(12) ?
Se2 Sn2 Se6 Sn3 . . . . -178.14(7) ?
Se4 Sn3 Se6 Cu4 . . . . -51.89(14) ?
Se5 Sn3 Se6 Cu4 . . . . 179.43(15) ?
Se3 Sn3 Se6 Cu4 . . . . 63.00(14) ?
Se4 Sn3 Se6 Cu3 . . . . -179.77(13) ?
Se5 Sn3 Se6 Cu3 . . . . 51.55(16) ?
Se3 Sn3 Se6 Cu3 . . . . -64.88(16) ?
Se4 Sn3 Se6 Sn2 . . . . 64.98(10) ?
Se5 Sn3 Se6 Sn2 . . . . -63.70(12) ?
Se3 Sn3 Se6 Sn2 . . . . 179.87(11) ?
Se10 Cu4 Se7 Cu3 . . . 3_455 69.5(2) ?
Se11 Cu4 Se7 Cu3 . . . 3_455 -59.53(19) ?
Se6 Cu4 Se7 Cu3 . . . 3_455 -174.12(13) ?
Se10 Cu4 Se7 Cu5 . . . 3 -55.6(2) ?
Se11 Cu4 Se7 Cu5 . . . 3 175.38(15) ?
Se6 Cu4 Se7 Cu5 . . . 3 60.8(2) ?
Se10 Cu4 Se7 Sn2 . . . 3 -173.76(14) ?
Se11 Cu4 Se7 Sn2 . . . 3 57.22(18) ?
Se6 Cu4 Se7 Sn2 . . . 3 -57.37(16) ?
Se7 Cu3 Se8 Cu2 3_545 . . 1_655 59.6(2) ?
Se10 Cu3 Se8 Cu2 1_655 . . 1_655 -63.6(2) ?
Se6 Cu3 Se8 Cu2 . . . 1_655 -178.51(19) ?
Se7 Cu3 Se8 Cu1 3_545 . . . -173.14(14) ?
Se10 Cu3 Se8 Cu1 1_655 . . . 63.7(2) ?
Se6 Cu3 Se8 Cu1 . . . . -51.2(2) ?
Se7 Cu3 Se8 Sn1 3_545 . . . -53.70(17) ?
Se10 Cu3 Se8 Sn1 1_655 . . . -176.83(14) ?
Se6 Cu3 Se8 Sn1 . . . . 68.22(16) ?
Se11 Cu1 Se8 Cu2 . . . 1_655 -178.10(14) ?
Se12 Cu1 Se8 Cu2 4 . . 1_655 -51.7(2) ?
Se2 Cu1 Se8 Cu2 3 . . 1_655 64.2(2) ?
Se11 Cu1 Se8 Cu3 . . . . 54.6(2) ?
Se12 Cu1 Se8 Cu3 4 . . . -178.94(17) ?
Se2 Cu1 Se8 Cu3 3 . . . -63.1(2) ?
Se11 Cu1 Se8 Sn1 . . . . -62.57(17) ?
Se12 Cu1 Se8 Sn1 4 . . . 63.86(19) ?
Se2 Cu1 Se8 Sn1 3 . . . 179.71(14) ?
Se11 Sn1 Se8 Cu2 3_545 . . 1_655 -60.75(14) ?
Se2 Sn1 Se8 Cu2 . . . 1_655 174.16(13) ?
Se1 Sn1 Se8 Cu2 4 . . 1_655 63.43(17) ?
Se11 Sn1 Se8 Cu3 3_545 . . . 56.31(14) ?
Se2 Sn1 Se8 Cu3 . . . . -68.78(14) ?
Se1 Sn1 Se8 Cu3 4 . . . -179.51(16) ?
Se11 Sn1 Se8 Cu1 3_545 . . . -179.76(15) ?
Se2 Sn1 Se8 Cu1 . . . . 55.15(15) ?
Se1 Sn1 Se8 Cu1 4 . . . -55.57(17) ?
Se12 Cu8 Se9 Cu2 . . . 4_554 -51.2(2) ?
Se5 Cu8 Se9 Cu2 . . . 4_554 179.9(2) ?
Se1 Cu8 Se9 Cu2 3_545 . . 4_554 64.6(2) ?
Se12 Cu8 Se9 Cu7 . . . 1_655 179.86(13) ?
Se5 Cu8 Se9 Cu7 . . . 1_655 50.9(3) ?
Se1 Cu8 Se9 Cu7 3_545 . . 1_655 -64.36(18) ?
Se12 Cu8 Se9 Sn4 . . . . 62.87(16) ?
Se5 Cu8 Se9 Sn4 . . . . -66.1(2) ?
Se1 Cu8 Se9 Sn4 3_545 . . . 178.66(14) ?
Se12 Sn4 Se9 Cu8 3 . . . 179.35(15) ?
Se3 Sn4 Se9 Cu8 . . . . 58.91(14) ?
Se1 Sn4 Se9 Cu8 . . . . -56.21(14) ?
Se12 Sn4 Se9 Cu2 3 . . 4_554 -63.85(14) ?
Se3 Sn4 Se9 Cu2 . . . 4_554 175.70(16) ?
Se1 Sn4 Se9 Cu2 . . . 4_554 60.58(16) ?
Se12 Sn4 Se9 Cu7 3 . . 1_655 60.51(14) ?
Se3 Sn4 Se9 Cu7 . . . 1_655 -59.93(16) ?
Se1 Sn4 Se9 Cu7 . . . 1_655 -175.06(12) ?
Se7 Cu4 Se10 Cu6 . . . . 51.2(2) ?
Se11 Cu4 Se10 Cu6 . . . . -179.82(15) ?
Se6 Cu4 Se10 Cu6 . . . . -65.03(18) ?
Se7 Cu4 Se10 Cu3 . . . 1_455 -179.41(15) ?
Se11 Cu4 Se10 Cu3 . . . 1_455 -50.4(2) ?
Se6 Cu4 Se10 Cu3 . . . 1_455 64.39(19) ?
Se7 Cu4 Se10 Sn2 . . . 3_455 -62.65(16) ?
Se11 Cu4 Se10 Sn2 . . . 3_455 66.37(18) ?
Se6 Cu4 Se10 Sn2 . . . 3_455 -178.84(13) ?
Se4 Cu6 Se10 Cu4 . . . . 69.5(2) ?
Se5 Cu6 Se10 Cu4 3_455 . . . -51.1(2) ?
Se3 Cu6 Se10 Cu4 1_455 . . . -173.70(17) ?
Se4 Cu6 Se10 Cu3 . . . 1_455 -57.3(2) ?
Se5 Cu6 Se10 Cu3 3_455 . . 1_455 -177.87(19) ?
Se3 Cu6 Se10 Cu3 1_455 . . 1_455 59.49(18) ?
Se4 Cu6 Se10 Sn2 . . . 3_455 -175.94(16) ?
Se5 Cu6 Se10 Sn2 3_455 . . 3_455 63.53(19) ?
Se3 Cu6 Se10 Sn2 1_455 . . 3_455 -59.11(15) ?
Se12 Cu1 Se11 Cu2 4 . . . -51.5(3) ?
Se8 Cu1 Se11 Cu2 . . . . 70.46(17) ?
Se2 Cu1 Se11 Cu2 3 . . . -174.04(14) ?
Se12 Cu1 Se11 Cu4 4 . . . 177.37(19) ?
Se8 Cu1 Se11 Cu4 . . . . -60.6(2) ?
Se2 Cu1 Se11 Cu4 3 . . . 54.9(2) ?
Se12 Cu1 Se11 Sn1 4 . . 3_455 64.4(3) ?
Se8 Cu1 Se11 Sn1 . . . 3_455 -173.65(13) ?
Se2 Cu1 Se11 Sn1 3 . . 3_455 -58.14(14) ?
Se8 Cu2 Se11 Cu1 1_455 . . . 177.74(13) ?
Se9 Cu2 Se11 Cu1 4_455 . . . 49.3(2) ?
Se2 Cu2 Se11 Cu1 . . . . -65.0(2) ?
Se8 Cu2 Se11 Cu4 1_455 . . . -50.8(2) ?
Se9 Cu2 Se11 Cu4 4_455 . . . -179.27(16) ?
Se2 Cu2 Se11 Cu4 . . . . 66.5(2) ?
Se8 Cu2 Se11 Sn1 1_455 . . 3_455 62.99(17) ?
Se9 Cu2 Se11 Sn1 4_455 . . 3_455 -65.5(2) ?
Se2 Cu2 Se11 Sn1 . . . 3_455 -179.70(15) ?
Se7 Cu4 Se11 Cu1 . . . . -54.5(2) ?
Se10 Cu4 Se11 Cu1 . . . . 177.96(17) ?
Se6 Cu4 Se11 Cu1 . . . . 61.6(2) ?
Se7 Cu4 Se11 Cu2 . . . . 174.93(16) ?
Se10 Cu4 Se11 Cu2 . . . . 47.3(3) ?
Se6 Cu4 Se11 Cu2 . . . . -69.1(2) ?
Se7 Cu4 Se11 Sn1 . . . 3_455 59.28(17) ?
Se10 Cu4 Se11 Sn1 . . . 3_455 -68.31(19) ?
Se6 Cu4 Se11 Sn1 . . . 3_455 175.29(15) ?
Se4 Cu7 Se12 Cu1 . . . 4_454 174.6(2) ?
Se9 Cu7 Se12 Cu1 1_455 . . 4_454 52.2(2) ?
Se1 Cu7 Se12 Cu1 . . . 4_454 -63.8(2) ?
Se4 Cu7 Se12 Cu8 . . . . -57.3(2) ?
Se9 Cu7 Se12 Cu8 1_455 . . . -179.68(13) ?
Se1 Cu7 Se12 Cu8 . . . . 64.34(18) ?
Se4 Cu7 Se12 Sn4 . . . 3_445 59.9(2) ?
Se9 Cu7 Se12 Sn4 1_455 . . 3_445 -62.51(16) ?
Se1 Cu7 Se12 Sn4 . . . 3_445 -178.50(13) ?
Se9 Cu8 Se12 Cu7 . . . . -68.70(19) ?
Se5 Cu8 Se12 Cu7 . . . . 60.6(3) ?
Se1 Cu8 Se12 Cu7 3_545 . . . 174.89(13) ?
Se9 Cu8 Se12 Cu1 . . . 4_454 56.6(3) ?
Se5 Cu8 Se12 Cu1 . . . 4_454 -174.1(3) ?
Se1 Cu8 Se12 Cu1 3_545 . . 4_454 -59.8(2) ?
Se9 Cu8 Se12 Sn4 . . . 3_445 173.76(13) ?
Se5 Cu8 Se12 Sn4 . . . 3_445 -57.0(2) ?
Se1 Cu8 Se12 Sn4 3_545 . . 3_445 57.35(15) ?
